data_1001438
loop_
_publ_author_name
'Leligny, H'
'Ledesert, M'
'Labbe, P'
'Raveau, B'
'McCarroll, W H'

_publ_section_title
;
Synthesis and structure of LaMo~7.7~O~14~, a novel compound containing
an Mo~8~ cluster
;
_journal_coden_ASTM JSSCBI
_journal_name_full 'Journal of Solid State Chemistry'
_journal_page_first 35
_journal_page_last 43
_journal_paper_doi 10.1016/0022-4596(90)90062-3
_journal_volume 87
_journal_year 1990
_chemical_formula_structural 'La Mo7.7 O14'
_chemical_formula_sum 'La Mo7.7 O14'
_chemical_name_systematic 'Lanthanum molybdenum oxide (1/7.7/14)'
_space_group_IT_number 41
_symmetry_cell_setting orthorhombic
_symmetry_Int_Tables_number 41
_symmetry_space_group_name_Hall 'C -2ac -2ac'
_symmetry_space_group_name_H-M 'C c 2 a'
_cell_angle_alpha 90
_cell_angle_beta 90
_cell_angle_gamma 90
_cell_formula_units_Z 4
_cell_length_a 11.1708(6)
_cell_length_b 9.9848(9)
_cell_length_c 9.1960(7)
_cell_volume 1025.7
_refine_ls_R_factor_all 0.03
_cod_database_code 1001438

loop_
_symmetry_equiv_pos_as_xyz
x,y,z
-x,y,-z
1/2+x,y,1/2-z
1/2-x,y,1/2+z
1/2+x,1/2+y,z
1/2-x,1/2+y,-z
x,1/2+y,1/2-z
-x,1/2+y,1/2+z

loop_
_atom_site_label
_atom_site_type_symbol
_atom_site_symmetry_multiplicity
_atom_site_Wyckoff_symbol
_atom_site_fract_x
_atom_site_fract_y
_atom_site_fract_z
_atom_site_occupancy
_atom_site_attached_hydrogens
_atom_site_calc_flag
Mo1 Mo3+ 8 b -0.12154(5) 0.07458(5) 0.37944(5) 1. 0 d
Mo2 Mo3+ 8 b 0.12254(5) 0.08311(5) 0.37586(6) 1. 0 d
Mo3 Mo3+ 8 b 0. -0.16009(5) 0.38115(5) 1. 0 d
Mo4 Mo3+ 8 b 0.23430(6) -0.16269(7) 0.37616(7) 0.85 0 d
La1 La3+ 8 b 0.03038(7) 0. 0. 0.5 0 d
O1 O2- 8 b 0.2665(7) 0. 0.5 0.5 0 d
O2 O2- 8 b -0.0025(5) -0.1569(5) -0.2345(5) 1. 0 d
O3 O2- 8 b -0.1258(5) -0.0815(4) 0.2456(7) 1. 0 d
O4 O2- 8 b 0.1188(5) -0.0779(5) 0.2355(6) 1. 0 d
O5 O2- 8 b -0.2548(4) 0.1703(5) 0.2580(6) 1. 0 d
O6 O2- 8 b 0.1200(5) 0.2609(6) 0.4917(7) 1. 0 d
O7 O2- 8 b -0.1230(5) 0.2482(6) 0.4860(5) 1. 0 d
O8 O2- 8 b -0.2465(6) 0. 0.5 0.5 0 d

loop_
_atom_type_symbol
_atom_type_oxidation_number
Mo3+ 3.250
La3+ 3.000
O2- -2.000
